data_2205660
loop_
_publ_author_name
'Arulsamy, Navamoney'
'Bohle, D. Scott'

_publ_section_title
;
 Tripotassium carboxylatomethylenebis(diazeniumdiolate) 2.5-hydrate
;
_journal_issue 5
_journal_name_full 'Acta Crystallographica Section E'
_journal_page_first m930
_journal_page_last m932
_journal_paper_doi 10.1107/S1600536805010834
_journal_volume 61
_journal_year 2005
_chemical_formula_iupac '3K + , C2 H N4 O6 3- , 2.5H2 O'
_chemical_formula_moiety 'C2 H1 K3 N4 O6 , 2.5H2 O'
_chemical_formula_sum 'C2 H6 K3 N4 O8.5'
_chemical_formula_weight 339.41
_chemical_name_systematic
;
Tripotassium ethanoate-2,2-diylbis(diazeniumdiolate) 2.5-hydrate
;
_space_group_IT_number 15
_symmetry_cell_setting monoclinic
_symmetry_space_group_name_Hall '-C 2yc'
_symmetry_space_group_name_H-M 'C 1 2/c 1'
_atom_sites_solution_hydrogens geom
_atom_sites_solution_primary direct
_atom_sites_solution_secondary difmap
_audit_creation_method SHELXL97
_cell_angle_alpha 90.00
_cell_angle_beta 100.642(10)
_cell_angle_gamma 90.00
_cell_formula_units_Z 8
_cell_length_a 28.831(3)
_cell_length_b 9.3063(12)
_cell_length_c 8.6456(12)
_cell_measurement_reflns_used 27
_cell_measurement_temperature 173(2)
_cell_measurement_theta_max 12.51
_cell_measurement_theta_min 4.99
_cell_volume 2279.8(5)
_computing_cell_refinement XSCANS
_computing_data_collection 'XSCANS (Bruker, 1996)'
_computing_data_reduction 'SHELXTL (Bruker, 1996)'
_computing_molecular_graphics SHELXTL
_computing_publication_material SHELXTL
_computing_structure_refinement 'SHELXL97 (Sheldrick, 1997)'
_computing_structure_solution 'SHELXS97 (Sheldrick, 1997)'
_diffrn_ambient_temperature 173(2)
_diffrn_measured_fraction_theta_full 0.993
_diffrn_measured_fraction_theta_max 0.993
_diffrn_measurement_device_type 'Bruker P4'
_diffrn_measurement_method \w
_diffrn_radiation_monochromator graphite
_diffrn_radiation_source 'fine-focus sealed tube'
_diffrn_radiation_type MoK\a
_diffrn_radiation_wavelength 0.71073
_diffrn_reflns_av_R_equivalents 0.0245
_diffrn_reflns_av_sigmaI/netI 0.0356
_diffrn_reflns_limit_h_max 34
_diffrn_reflns_limit_h_min -1
_diffrn_reflns_limit_k_max 11
_diffrn_reflns_limit_k_min -1
_diffrn_reflns_limit_l_max 10
_diffrn_reflns_limit_l_min -10
_diffrn_reflns_number 2403
_diffrn_reflns_theta_full 24.99
_diffrn_reflns_theta_max 24.99
_diffrn_reflns_theta_min 2.30
_diffrn_standards_decay_% 1
_diffrn_standards_interval_count 97
_diffrn_standards_number 3
_exptl_absorpt_coefficient_mu 1.239
_exptl_absorpt_correction_T_max 0.883
_exptl_absorpt_correction_T_min 0.625
_exptl_absorpt_correction_type psi-scan
_exptl_absorpt_process_details '(North <i>et al.</i>, 1968)'
_exptl_crystal_colour colorless
_exptl_crystal_density_diffrn 1.978
_exptl_crystal_density_meas ?
_exptl_crystal_density_method .
_exptl_crystal_description 'rectangular prism'
_exptl_crystal_F_000 1368
_exptl_crystal_size_max 0.32
_exptl_crystal_size_mid 0.24
_exptl_crystal_size_min 0.10
_refine_diff_density_max 0.719
_refine_diff_density_min -0.494
_refine_ls_extinction_method none
_refine_ls_goodness_of_fit_ref 1.038
_refine_ls_hydrogen_treatment mixed
_refine_ls_matrix_type full
_refine_ls_number_parameters 175
_refine_ls_number_reflns 1991
_refine_ls_number_restraints 5
_refine_ls_restrained_S_all 1.037
_refine_ls_R_factor_all 0.0438
_refine_ls_R_factor_gt 0.0371
_refine_ls_shift/su_max 0.023
_refine_ls_shift/su_mean 0.001
_refine_ls_structure_factor_coef Fsqd
_refine_ls_weighting_details 'calc w = 1/[\s^2^(Fo^2^)+(0.0492P)^2^+7.4865P] where P=(Fo^2^+2Fc^2^)/3'
_refine_ls_weighting_scheme calc
_refine_ls_wR_factor_gt 0.0939
_refine_ls_wR_factor_ref 0.0983
_reflns_number_gt 1737
_reflns_number_total 1991
_reflns_threshold_expression I>2\s(I)
_cod_data_source_file bv6018.cif
_cod_data_source_block I
_cod_depositor_comments
;
The following automatic conversions were performed:
'_symmetry_cell_setting' value 'Monoclinic' changed to 'monoclinic'
according to '/home/saulius/struct/CIF-dictionaries/cif_core.dic'
dictionary named 'cif_core.dic' version 2.4.1 from 2010-06-29.

Automatic conversion script
Id: cif_fix_enum 1527 2010-12-29 10:47:43Z saulius 

The following automatic conversions were performed:

'_symmetry_cell_setting' value 'Monoclinic' changed to 'monoclinic'
according to /home/saulius/struct/CIF-dictionaries/cif_core.dic
dictionary named 'cif_core.dic' version 2.4.1 from 2010-06-29.

Automatic conversion script
Id: cif_fix_values 1715 2011-07-08 13:25:40Z adriana 
;
_cod_original_sg_symbol_H-M C2/c
_cod_original_formula_sum 'C2 H6 K3 N4 O8.50'
_cod_database_code 2205660
_cod_database_fobs_code 2205660

loop_
_symmetry_equiv_pos_as_xyz
'x, y, z'
'-x, y, -z+1/2'
'x+1/2, y+1/2, z'
'-x+1/2, y+1/2, -z+1/2'
'-x, -y, -z'
'x, -y, z-1/2'
'-x+1/2, -y+1/2, -z'
'x+1/2, -y+1/2, z-1/2'

loop_
_atom_site_label
_atom_site_fract_x
_atom_site_fract_y
_atom_site_fract_z
_atom_site_U_iso_or_equiv
_atom_site_adp_type
_atom_site_calc_flag
_atom_site_refinement_flags
_atom_site_occupancy
_atom_site_type_symbol
K1 0.35772(2) 0.39011(7) 0.97062(7) 0.01813(19) Uani d . 1 K
K2 0.50722(3) 0.23500(9) 0.48580(10) 0.0333(2) Uani d . 1 K
K3 0.24972(2) 0.58523(7) 0.68176(7) 0.01532(18) Uani d . 1 K
O1 0.35377(7) 0.3522(2) 0.2843(2) 0.0161(4) Uani d . 1 O
N1 0.33734(8) 0.2321(3) 0.3317(3) 0.0131(5) Uani d . 1 N
N2 0.31392(9) 0.1358(3) 0.2399(3) 0.0160(5) Uani d . 1 N
O2 0.30721(8) 0.1684(3) 0.0941(2) 0.0225(5) Uani d . 1 O
O3 0.41977(10) 0.1167(3) 0.5634(4) 0.0543(10) Uani d . 1 O
N3 0.39080(9) 0.2223(3) 0.5762(3) 0.0209(6) Uani d . 1 N
N4 0.40364(9) 0.3434(3) 0.6391(3) 0.0215(6) Uani d . 1 N
O4 0.44821(8) 0.3517(3) 0.6965(3) 0.0308(6) Uani d . 1 O
C1 0.34113(10) 0.2065(3) 0.5000(3) 0.0168(6) Uani d . 1 C
H1 0.3315 0.1048 0.5145 0.020 Uiso calc R 1 H
C2 0.30846(10) 0.3065(4) 0.5767(3) 0.0182(7) Uani d . 1 C
O5 0.28639(8) 0.4013(2) 0.4934(3) 0.0233(5) Uani d . 1 O
O6 0.30695(9) 0.2768(3) 0.7161(3) 0.0333(6) Uani d . 1 O
O1W 0.5000 0.0054(4) 0.2500 0.0395(9) Uani d SD 1 O
H1W 0.4743(9) -0.034(5) 0.219(5) 0.047 Uiso d D 1 H
O2W 0.59716(10) 0.1356(3) 0.5823(3) 0.0365(6) Uani d D 1 O
H2W 0.5957(16) 0.057(2) 0.537(5) 0.044 Uiso d D 1 H
H3W 0.6201(10) 0.122(5) 0.653(4) 0.044 Uiso d D 1 H
O3W 0.44623(9) 0.3590(3) 0.2423(4) 0.0357(6) Uani d D 1 O
H4W 0.4491(16) 0.4462(14) 0.231(5) 0.043 Uiso d D 1 H
H5W 0.4194(7) 0.344(5) 0.259(5) 0.043 Uiso d D 1 H

loop_
_atom_site_aniso_label
_atom_site_aniso_U_11
_atom_site_aniso_U_22
_atom_site_aniso_U_33
_atom_site_aniso_U_12
_atom_site_aniso_U_13
_atom_site_aniso_U_23
K1 0.0180(3) 0.0193(4) 0.0168(3) -0.0003(3) 0.0024(2) 0.0001(2)
K2 0.0252(4) 0.0345(5) 0.0405(5) 0.0037(3) 0.0071(3) -0.0011(4)
K3 0.0145(3) 0.0160(3) 0.0161(3) 0.0003(2) 0.0047(2) -0.0012(2)
O1 0.0178(10) 0.0141(10) 0.0177(10) -0.0035(8) 0.0064(8) 0.0022(8)
N1 0.0141(12) 0.0108(12) 0.0145(12) -0.0003(10) 0.0030(9) 0.0005(9)
N2 0.0152(12) 0.0182(13) 0.0148(12) -0.0017(10) 0.0033(9) -0.0031(10)
O2 0.0256(12) 0.0277(13) 0.0132(11) -0.0051(10) 0.0015(8) -0.0010(9)
O3 0.0421(17) 0.0245(15) 0.079(2) 0.0209(13) -0.0340(15) -0.0238(14)
N3 0.0229(14) 0.0141(13) 0.0218(13) 0.0040(11) -0.0058(11) 0.0001(10)
N4 0.0163(13) 0.0194(14) 0.0269(14) 0.0004(11) -0.0008(10) -0.0039(11)
O4 0.0164(11) 0.0295(13) 0.0415(14) 0.0026(10) -0.0080(10) -0.0077(11)
C1 0.0208(15) 0.0134(14) 0.0147(14) -0.0043(12) -0.0004(11) 0.0008(11)
C2 0.0186(16) 0.0237(16) 0.0136(14) -0.0127(13) 0.0063(12) -0.0067(13)
O5 0.0225(12) 0.0251(12) 0.0239(11) -0.0005(10) 0.0083(9) -0.0075(10)
O6 0.0360(14) 0.0503(17) 0.0155(11) -0.0272(12) 0.0094(10) -0.0048(11)
O1W 0.030(2) 0.037(2) 0.047(2) 0.000 -0.0037(17) 0.000
O2W 0.0440(16) 0.0248(14) 0.0396(16) 0.0001(12) 0.0052(12) -0.0062(12)
O3W 0.0247(13) 0.0260(13) 0.0591(17) 0.0040(12) 0.0149(12) 0.0067(13)

loop_
_atom_type_symbol
_atom_type_description
_atom_type_scat_dispersion_real
_atom_type_scat_dispersion_imag
_atom_type_scat_source
C C 0.0033 0.0016 'International Tables Vol C Tables 4.2.6.8 and 6.1.1.4'
H H 0.0000 0.0000 'International Tables Vol C Tables 4.2.6.8 and 6.1.1.4'
N N 0.0061 0.0033 'International Tables Vol C Tables 4.2.6.8 and 6.1.1.4'
O O 0.0106 0.0060 'International Tables Vol C Tables 4.2.6.8 and 6.1.1.4'
K K 0.2009 0.2494 'International Tables Vol C Tables 4.2.6.8 and 6.1.1.4'

loop_
_geom_angle_atom_site_label_1
_geom_angle_atom_site_label_2
_geom_angle_atom_site_label_3
_geom_angle_site_symmetry_1
_geom_angle_site_symmetry_3
_geom_angle
_geom_angle_publ_flag
O6 K1 O1 . 1_556 130.86(7) ?
O6 K1 O2W . 2_656 74.07(9) ?
O1 K1 O2W 1_556 2_656 99.10(7) ?
O6 K1 O2 . 1_556 77.21(7) ?
O1 K1 O2 1_556 1_556 54.64(6) ?
O2W K1 O2 2_656 1_556 74.41(8) ?
O6 K1 O5 . 6_566 91.93(8) ?
O1 K1 O5 1_556 6_566 81.87(6) ?
O2W K1 O5 2_656 6_566 162.43(8) ?
O2 K1 O5 1_556 6_566 92.42(7) ?
O6 K1 O1 . 6_566 84.69(7) ?
O1 K1 O1 1_556 6_566 130.71(5) ?
O2W K1 O1 2_656 6_566 126.07(7) ?
O2 K1 O1 1_556 6_566 147.57(7) ?
O5 K1 O1 6_566 6_566 61.23(6) ?
O6 K1 N4 . 6_566 148.35(8) ?
O1 K1 N4 1_556 6_566 74.20(7) ?
O2W K1 N4 2_656 6_566 126.57(8) ?
O2 K1 N4 1_556 6_566 128.13(7) ?
O5 K1 N4 6_566 6_566 70.72(7) ?
O1 K1 N4 6_566 6_566 63.84(7) ?
O6 K1 O3W . 1_556 146.88(8) ?
O1 K1 O3W 1_556 1_556 55.19(7) ?
O2W K1 O3W 2_656 1_556 72.83(8) ?
O2 K1 O3W 1_556 1_556 93.09(7) ?
O5 K1 O3W 6_566 1_556 120.36(7) ?
O1 K1 O3W 6_566 1_556 115.92(7) ?
N4 K1 O3W 6_566 1_556 59.86(7) ?
O6 K1 C2 . 6_566 111.55(8) ?
O1 K1 C2 1_556 6_566 75.12(7) ?
O2W K1 C2 2_656 6_566 173.69(8) ?
O2 K1 C2 1_556 6_566 103.62(7) ?
O5 K1 C2 6_566 6_566 21.02(7) ?
O1 K1 C2 6_566 6_566 58.56(6) ?
N4 K1 C2 6_566 6_566 49.87(7) ?
O3W K1 C2 1_556 6_566 101.47(7) ?
O6 K1 N4 . . 59.08(7) ?
O1 K1 N4 1_556 . 154.94(7) ?
O2W K1 N4 2_656 . 59.05(8) ?
O2 K1 N4 1_556 . 121.99(7) ?
O5 K1 N4 6_566 . 122.78(7) ?
O1 K1 N4 6_566 . 67.42(6) ?
N4 K1 N4 6_566 . 107.70(7) ?
O3W K1 N4 1_556 . 103.25(7) ?
C2 K1 N4 6_566 . 125.94(7) ?
O6 K1 C2 . . 16.29(7) ?
O1 K1 C2 1_556 . 147.05(7) ?
O2W K1 C2 2_656 . 76.73(8) ?
O2 K1 C2 1_556 . 93.42(7) ?
O5 K1 C2 6_566 . 92.85(7) ?
O1 K1 C2 6_566 . 71.10(7) ?
N4 K1 C2 6_566 . 134.59(8) ?
O3W K1 C2 1_556 . 145.81(7) ?
C2 K1 C2 6_566 . 109.48(9) ?
N4 K1 C2 . . 46.18(6) ?
O6 K1 K3 . 6_566 92.65(6) ?
O1 K1 K3 1_556 6_566 50.59(5) ?
O2W K1 K3 2_656 6_566 124.47(6) ?
O2 K1 K3 1_556 6_566 50.07(5) ?
O5 K1 K3 6_566 6_566 44.03(4) ?
O1 K1 K3 6_566 6_566 105.11(4) ?
N4 K1 K3 6_566 6_566 92.43(5) ?
O3W K1 K3 1_556 6_566 105.30(5) ?
C2 K1 K3 6_566 6_566 53.74(5) ?
N4 K1 K3 . 6_566 150.68(5) ?
C2 K1 K3 . 6_566 104.56(5) ?
O2W K2 O3W . . 144.67(9) ?
O2W K2 O3W . 2_655 78.77(9) ?
O3W K2 O3W . 2_655 67.16(10) ?
O2W K2 O4 . . 124.34(8) ?
O3W K2 O4 . . 87.56(8) ?
O3W K2 O4 2_655 . 133.54(8) ?
O2W K2 O1W . . 84.68(6) ?
O3W K2 O1W . . 79.60(8) ?
O3W K2 O1W 2_655 . 78.14(7) ?
O4 K2 O1W . . 136.82(6) ?
O2W K2 O3 . . 127.50(9) ?
O3W K2 O3 . . 82.94(8) ?
O3W K2 O3 2_655 . 148.13(9) ?
O4 K2 O3 . . 51.26(7) ?
O1W K2 O3 . . 86.11(7) ?
O2W K2 O4 . 2_656 67.85(8) ?
O3W K2 O4 . 2_656 130.91(8) ?
O3W K2 O4 2_655 2_656 108.13(8) ?
O4 K2 O4 . 2_656 59.79(8) ?
O1W K2 O4 . 2_656 149.30(7) ?
O3 K2 O4 . 2_656 99.57(8) ?
O2W K2 O1W . 5_656 74.42(6) ?
O3W K2 O1W . 5_656 136.02(6) ?
O3W K2 O1W 2_655 5_656 151.18(7) ?
O4 K2 O1W . 5_656 72.29(7) ?
O1W K2 O1W . 5_656 88.93(2) ?
O3 K2 O1W . 5_656 53.81(6) ?
O4 K2 O1W 2_656 5_656 71.18(7) ?
O2W K2 K2 . 2_655 102.95(7) ?
O3W K2 K2 . 2_655 44.64(6) ?
O3W K2 K2 2_655 2_655 42.83(6) ?
O4 K2 K2 . 2_655 131.98(6) ?
O1W K2 K2 . 2_655 46.74(6) ?
O3 K2 K2 . 2_655 107.39(7) ?
O4 K2 K2 2_656 2_655 150.63(5) ?
O1W K2 K2 5_656 2_655 135.12(5) ?
O2W K2 K1 . 2_656 42.33(6) ?
O3W K2 K1 . 2_656 112.72(6) ?
O3W K2 K1 2_655 2_656 49.93(6) ?
O4 K2 K1 . 2_656 117.63(5) ?
O1W K2 K1 . 2_656 105.32(3) ?
O3 K2 K1 . 2_656 161.76(7) ?
O4 K2 K1 2_656 2_656 63.37(5) ?
O1W K2 K1 5_656 2_656 111.25(2) ?
K2 K2 K1 2_655 2_656 90.68(3) ?
O2W K2 H2W . . 15.7(4) ?
O3W K2 H2W . . 138.9(8) ?
O3W K2 H2W 2_655 . 80.2(9) ?
O4 K2 H2W . . 133.6(8) ?
O1W K2 H2W . . 69.5(5) ?
O3 K2 H2W . . 120.0(8) ?
O4 K2 H2W 2_656 . 81.8(5) ?
O1W K2 H2W 5_656 . 71.2(9) ?
K2 K2 H2W 2_655 . 94.3(8) ?
K1 K2 H2W 2_656 . 54.3(6) ?
O2W K2 H5W . . 158.3(6) ?
O3W K2 H5W . . 14.9(5) ?
O3W K2 H5W 2_655 . 82.1(5) ?
O4 K2 H5W . . 76.6(7) ?
O1W K2 H5W . . 81.6(9) ?
O3 K2 H5W . . 68.2(5) ?
O4 K2 H5W 2_656 . 128.6(9) ?
O1W K2 H5W 5_656 . 121.8(5) ?
K2 K2 H5W 2_655 . 55.6(6) ?
K1 K2 H5W 2_656 . 126.7(6) ?
H2W K2 H5W . . 148.5(10) ?
O6 K3 O5 4_556 . 161.70(7) ?
O6 K3 O5 4_556 6_566 77.92(7) ?
O5 K3 O5 . 6_566 120.22(7) ?
O6 K3 O2 4_556 4 78.20(7) ?
O5 K3 O2 . 4 83.85(7) ?
O5 K3 O2 6_566 4 155.77(7) ?
O6 K3 N2 4_556 7_556 86.82(8) ?
O5 K3 N2 . 7_556 91.49(7) ?
O5 K3 N2 6_566 7_556 87.04(7) ?
O2 K3 N2 4 7_556 95.72(7) ?
O6 K3 O2 4_556 6_566 88.50(8) ?
O5 K3 O2 . 6_566 92.06(7) ?
O5 K3 O2 6_566 6_566 94.77(6) ?
O2 K3 O2 4 6_566 80.51(7) ?
N2 K3 O2 7_556 6_566 174.52(7) ?
O6 K3 O1 4_556 6_566 114.09(7) ?
O5 K3 O1 . 6_566 79.73(6) ?
O5 K3 O1 6_566 6_566 61.03(6) ?
O2 K3 O1 4 6_566 127.02(6) ?
N2 K3 O1 7_556 6_566 134.43(7) ?
O2 K3 O1 6_566 6_566 50.49(6) ?
O6 K3 N1 4_556 6_566 89.81(8) ?
O5 K3 N1 . 6_566 102.60(7) ?
O5 K3 N1 6_566 6_566 54.86(6) ?
O2 K3 N1 4 6_566 121.04(7) ?
N2 K3 N1 7_556 6_566 141.52(7) ?
O2 K3 N1 6_566 6_566 41.23(6) ?
O1 K3 N1 6_566 6_566 24.53(6) ?
O6 K3 N2 4_556 6_566 77.10(8) ?
O5 K3 N2 . 6_566 109.34(7) ?
O5 K3 N2 6_566 6_566 72.28(6) ?
O2 K3 N2 4 6_566 98.32(7) ?
N2 K3 N2 7_556 6_566 155.93(4) ?
O2 K3 N2 6_566 6_566 23.62(6) ?
O1 K3 N2 6_566 6_566 43.78(6) ?
N1 K3 N2 6_566 6_566 23.82(6) ?
O6 K3 O6 4_556 . 151.19(5) ?
O5 K3 O6 . . 42.22(6) ?
O5 K3 O6 6_566 . 81.61(6) ?
O2 K3 O6 4 . 122.18(6) ?
N2 K3 O6 7_556 . 72.00(6) ?
O2 K3 O6 6_566 . 113.36(6) ?
O1 K3 O6 6_566 . 71.84(6) ?
N1 K3 O6 6_566 . 94.80(6) ?
N2 K3 O6 6_566 . 115.49(6) ?
O6 K3 C2 4_556 . 170.29(8) ?
O5 K3 C2 . . 20.74(7) ?
O5 K3 C2 6_566 . 100.58(7) ?
O2 K3 C2 4 . 103.66(7) ?
N2 K3 C2 7_556 . 83.51(7) ?
O2 K3 C2 6_566 . 101.20(7) ?
O1 K3 C2 6_566 . 72.64(6) ?
N1 K3 C2 6_566 . 97.16(7) ?
N2 K3 C2 6_566 . 111.76(7) ?
O6 K3 C2 . . 21.71(7) ?
O6 K3 K1 4_556 6_565 134.83(6) ?
O5 K3 K1 . 6_565 47.24(5) ?
O5 K3 K1 6_566 6_565 105.33(5) ?
O2 K3 K1 4 6_565 88.72(5) ?
N2 K3 K1 7_556 6_565 137.85(5) ?
O2 K3 K1 6_566 6_565 46.50(4) ?
O1 K3 K1 6_566 6_565 44.81(4) ?
N1 K3 K1 6_566 6_565 60.46(5) ?
N2 K3 K1 6_566 6_565 62.15(5) ?
O6 K3 K1 . 6_565 70.33(4) ?
C2 K3 K1 . 6_565 54.88(5) ?
N1 O1 K1 . 1_554 120.03(16) ?
N1 O1 K1 . 6_565 120.99(15) ?
K1 O1 K1 1_554 6_565 116.04(7) ?
N1 O1 K3 . 6_565 81.92(14) ?
K1 O1 K3 1_554 6_565 84.60(6) ?
K1 O1 K3 6_565 6_565 86.45(6) ?
N2 N1 O1 . . 125.0(2) y
N2 N1 C1 . . 115.6(2) y
O1 N1 C1 . . 119.2(2) y
N2 N1 K3 . 6_565 80.35(15) ?
O1 N1 K3 . 6_565 73.55(13) ?
C1 N1 K3 . 6_565 114.16(17) ?
O2 N2 N1 . . 114.0(2) y
O2 N2 K3 . 7_556 114.18(17) ?
N1 N2 K3 . 7_556 128.44(17) ?
O2 N2 K3 . 6_565 70.85(15) ?
N1 N2 K3 . 6_565 75.83(15) ?
K3 N2 K3 7_556 6_565 103.89(7) ?
N2 O2 K3 . 4_545 138.48(18) ?
N2 O2 K1 . 1_554 123.25(17) ?
K3 O2 K1 4_545 1_554 98.27(7) ?
N2 O2 K3 . 6_565 85.53(15) ?
K3 O2 K3 4_545 6_565 99.49(7) ?
K1 O2 K3 1_554 6_565 83.43(7) ?
N3 O3 K2 . . 109.0(2) ?
N4 N3 O3 . . 124.1(3) y
N4 N3 C1 . . 117.5(2) y
O3 N3 C1 . . 118.2(3) y
N3 N4 O4 . . 114.0(3) y
N3 N4 K1 . 6_565 116.64(18) ?
O4 N4 K1 . 6_565 116.63(19) ?
N3 N4 K1 . . 110.15(19) ?
O4 N4 K1 . . 100.54(18) ?
K1 N4 K1 6_565 . 95.53(7) ?
N4 O4 K2 . . 113.00(18) ?
N4 O4 K2 . 2_656 123.8(2) ?
K2 O4 K2 . 2_656 103.59(8) ?
N1 C1 N3 . . 108.6(2) ?
N1 C1 C2 . . 112.8(2) ?
N3 C1 C2 . . 111.4(2) ?
N1 C1 H1 . . 108.0 ?
N3 C1 H1 . . 108.0 ?
C2 C1 H1 . . 108.0 ?
O5 C2 O6 . . 128.0(3) ?
O5 C2 C1 . . 117.7(2) ?
O6 C2 C1 . . 114.3(3) ?
O5 C2 K3 . . 50.83(15) ?
O6 C2 K3 . . 78.3(2) ?
C1 C2 K3 . . 164.7(2) ?
O5 C2 K1 . 6_565 56.01(15) ?
O6 C2 K1 . 6_565 122.9(2) ?
C1 C2 K1 . 6_565 93.83(16) ?
K3 C2 K1 . 6_565 71.38(7) ?
O5 C2 K1 . . 118.5(2) ?
O6 C2 K1 . . 36.30(14) ?
C1 C2 K1 . . 112.07(17) ?
K3 C2 K1 . . 72.41(6) ?
K1 C2 K1 6_565 . 87.89(7) ?
C2 O5 K3 . . 108.42(18) ?
C2 O5 K3 . 6_565 132.54(19) ?
K3 O5 K3 . 6_565 116.40(8) ?
C2 O5 K1 . 6_565 102.97(18) ?
K3 O5 K1 . 6_565 88.73(7) ?
K3 O5 K1 6_565 6_565 93.08(7) ?
C2 O6 K1 . . 127.41(19) ?
C2 O6 K3 . 4_546 126.90(19) ?
K1 O6 K3 . 4_546 105.69(8) ?
C2 O6 K3 . . 79.9(2) ?
K1 O6 K3 . . 85.29(7) ?
K3 O6 K3 4_546 . 106.48(8) ?
K2 O1W K2 . 2_655 86.52(12) ?
K2 O1W K2 . 5_656 91.07(2) ?
K2 O1W K2 2_655 5_656 171.82(5) ?
K2 O1W K2 . 6 171.82(5) ?
K2 O1W K2 2_655 6 91.07(2) ?
K2 O1W K2 5_656 6 92.36(11) ?
K2 O1W H1W . . 120(3) ?
K2 O1W H1W 2_655 . 99(3) ?
K2 O1W H1W 5_656 . 75(3) ?
K2 O1W H1W 6 . 68(3) ?
K2 O2W K1 . 2_656 96.19(9) ?
K2 O2W H2W . . 101(3) ?
K1 O2W H2W 2_656 . 131(3) ?
K2 O2W H3W . . 150(3) ?
K1 O2W H3W 2_656 . 85(3) ?
H2W O2W H3W . . 101(5) ?
K2 O3W K2 . 2_655 92.53(8) ?
K2 O3W K1 . 1_554 158.52(10) ?
K2 O3W K1 2_655 1_554 86.61(8) ?
K2 O3W H4W . . 116(3) ?
K2 O3W H4W 2_655 . 104(3) ?
K1 O3W H4W 1_554 . 85(3) ?
K2 O3W H5W . . 107(3) ?
K2 O3W H5W 2_655 . 130(3) ?
K1 O3W H5W 1_554 . 59(3) ?
H4W O3W H5W . . 108(5) ?

loop_
_geom_bond_atom_site_label_1
_geom_bond_atom_site_label_2
_geom_bond_site_symmetry_2
_geom_bond_distance
_geom_bond_publ_flag
K1 O6 . 2.628(2) y
K1 O1 1_556 2.758(2) y
K1 O2W 2_656 2.780(3) y
K1 O2 1_556 2.845(2) y
K1 O5 6_566 2.861(2) y
K1 O1 6_566 2.880(2) y
K1 N4 6_566 3.051(3) y
K1 O3W 1_556 3.146(3) y
K1 C2 6_566 3.363(3) ?
K1 N4 . 3.400(3) ?
K1 K3 6_566 3.8961(10) ?
K2 O2W . 2.734(3) y
K2 O3W . 2.736(3) y
K2 O3W 2_655 2.828(3) y
K2 O4 . 2.922(3) y
K2 O1W . 2.934(3) y
K2 O3 . 2.940(4) y
K2 O4 2_656 3.012(3) y
K2 O1W 5_656 3.232(3) y
K2 K2 2_655 4.0212(18) ?
K2 K1 2_656 4.1044(11) ?
K3 O6 4_556 2.676(2) y
K3 O5 . 2.709(2) y
K3 O5 6_566 2.709(2) y
K3 O2 4 2.745(2) y
K3 N2 7_556 2.918(3) y
K3 O2 6_566 3.008(2) y
K3 O1 6_566 3.024(2) y
K3 N1 6_566 3.122(2) ?
K3 N2 6_566 3.174(3) ?
K3 O6 . 3.297(3) ?
O1 N1 . 1.309(3) y
O1 K1 1_554 2.758(2) ?
O1 K1 6_565 2.880(2) ?
O1 K3 6_565 3.024(2) ?
N1 N2 . 1.301(3) y
N1 C1 . 1.458(4) y
N1 K3 6_565 3.122(2) ?
N2 O2 . 1.276(3) y
N2 K3 7_556 2.918(3) ?
N2 K3 6_565 3.174(3) ?
O2 K3 4_545 2.745(2) ?
O2 K1 1_554 2.845(2) ?
O2 K3 6_565 3.008(2) ?
O3 N3 . 1.307(4) y
N3 N4 . 1.277(4) y
N3 C1 . 1.469(4) y
N4 O4 . 1.291(3) y
N4 K1 6_565 3.051(3) ?
O4 K2 2_656 3.012(3) ?
C1 C2 . 1.557(4) ?
C1 H1 . 1.0000 ?
C2 O5 . 1.238(4) ?
C2 O6 . 1.245(4) ?
C2 K1 6_565 3.363(3) ?
O5 K3 6_565 2.709(2) ?
O5 K1 6_565 2.861(2) ?
O6 K3 4_546 2.676(2) ?
O1W K2 2_655 2.934(3) ?
O1W K2 5_656 3.231(3) ?
O1W K2 6 3.232(3) ?
O1W H1W . 0.828(10) ?
O2W K1 2_656 2.780(3) ?
O2W H2W . 0.830(10) ?
O2W H3W . 0.824(10) ?
O3W K2 2_655 2.828(3) ?
O3W K1 1_554 3.146(3) ?
O3W H4W . 0.824(10) ?
O3W H5W . 0.825(10) ?

loop_
_geom_hbond_atom_site_label_D
_geom_hbond_atom_site_label_H
_geom_hbond_atom_site_label_A
_geom_hbond_site_symmetry_A
_geom_hbond_distance_DH
_geom_hbond_distance_HA
_geom_hbond_distance_DA
_geom_hbond_angle_DHA
O1W H1W O3 6 0.828(10) 2.02(2) 2.805(3) 158(5)
O2W H2W O3 5_656 0.830(10) 1.847(14) 2.667(4) 169(5)
O3W H4W O4 6_565 0.824(10) 1.903(12) 2.723(4) 174(5)
O3W H5W O1 . 0.825(10) 1.945(15) 2.757(3) 168(5)

loop_
_geom_torsion_atom_site_label_1
_geom_torsion_atom_site_label_2
_geom_torsion_atom_site_label_3
_geom_torsion_atom_site_label_4
_geom_torsion
_geom_torsion_publ_flag
O1 N1 N2 O2 -0.8(4) y
O3 N3 N4 O4 -2.9(5) y
